data_1549255
loop_
_publ_author_name
'Kinauer, Markus'
'Diefenbach, Martin'
'Bamberger, Heiko'
'Demeshko, Serhiy'
'Reijerse, Edward J.'
'Volkmann, Christian'
'W\"urtele, Christian'
'van Slageren, Joris'
'de Bruin, Bas'
'Holthausen, Max C.'
'Schneider, Sven'

_publ_section_title
;
 An iridium(iii/iv/v) redox series featuring a terminal imido complex with
 triplet ground state.
;
_journal_issue 18
_journal_name_full 'Chemical science'
_journal_page_first 4325
_journal_page_last 4332
_journal_paper_doi 10.1039/c8sc01113c
_journal_volume 9
_journal_year 2018
_chemical_formula_sum 'C24 H49 Ir N2 P2'
_chemical_formula_weight 619.79
_chemical_name_common MK352
_space_group_crystal_system monoclinic
_space_group_IT_number 14
_space_group_name_Hall '-P 2ybc'
_space_group_name_H-M_alt 'P 1 21/c 1'
_symmetry_space_group_name_Hall '-P 2ybc'
_symmetry_space_group_name_H-M 'P 1 21/c 1'
_atom_sites_solution_hydrogens geom
_audit_update_record
;
2017-04-26 deposited with the CCDC.
2018-04-16 downloaded from the CCDC.
;
_cell_angle_alpha 90
_cell_angle_beta 100.560(2)
_cell_angle_gamma 90
_cell_formula_units_Z 4
_cell_length_a 11.0958(6)
_cell_length_b 15.4511(8)
_cell_length_c 16.0856(9)
_cell_measurement_reflns_used 9504
_cell_measurement_temperature 100.(2)
_cell_measurement_theta_max 27.1640
_cell_measurement_theta_min 2.7867
_cell_volume 2711.0(3)
_computing_cell_refinement 'SAINT V8.34A (Bruker AXS Inc., 2013)'
_computing_data_collection 'Bruker Instrument Service v4.2.3'
_computing_data_reduction 'SAINT V8.34A (Bruker AXS Inc., 2013)'
_computing_structure_refinement 'SHELXL-2014/6 (Sheldrick, 2014)'
_computing_structure_solution 'SHELXT-2014 (Sheldrick, 2014)'
_diffrn_ambient_temperature 100.(2)
_diffrn_detector_area_resol_mean 10.4167
_diffrn_measured_fraction_theta_full 0.998
_diffrn_measured_fraction_theta_max 0.998
_diffrn_measurement_device_type 'Bruker D8 Venture CMOS'
_diffrn_measurement_method 'omega and phi scans'
_diffrn_radiation_monochromator 'multilayer optics'
_diffrn_radiation_type MoK\a
_diffrn_radiation_wavelength 0.71073
_diffrn_reflns_av_R_equivalents 0.0378
_diffrn_reflns_av_unetI/netI 0.0160
_diffrn_reflns_limit_h_max 14
_diffrn_reflns_limit_h_min -14
_diffrn_reflns_limit_k_max 19
_diffrn_reflns_limit_k_min -19
_diffrn_reflns_limit_l_max 20
_diffrn_reflns_limit_l_min -20
_diffrn_reflns_number 77516
_diffrn_reflns_theta_full 27.18
_diffrn_reflns_theta_max 27.18
_diffrn_reflns_theta_min 1.87
_diffrn_source 'microfucus sealed tube'
_diffrn_source_type 'INCOATEC microfocus sealed tube'
_exptl_absorpt_coefficient_mu 5.056
_exptl_absorpt_correction_T_max 0.75
_exptl_absorpt_correction_T_min 0.59
_exptl_absorpt_correction_type multi-scan
_exptl_absorpt_process_details 'SADABS V2014/4 (Bruker AXS Inc.)'
_exptl_crystal_colour 'clear light orange-brown'
_exptl_crystal_density_diffrn 1.519
_exptl_crystal_density_method 'not measured'
_exptl_crystal_description Plate
_exptl_crystal_F_000 1256
_exptl_crystal_size_max 0.194
_exptl_crystal_size_mid 0.167
_exptl_crystal_size_min 0.090
_refine_diff_density_max 1.407
_refine_diff_density_min -0.968
_refine_ls_extinction_method none
_refine_ls_goodness_of_fit_ref 1.192
_refine_ls_hydrogen_treatment constr
_refine_ls_matrix_type full
_refine_ls_number_parameters 277
_refine_ls_number_reflns 6022
_refine_ls_number_restraints 0
_refine_ls_restrained_S_all 1.192
_refine_ls_R_factor_all 0.0253
_refine_ls_R_factor_gt 0.0175
_refine_ls_shift/su_max 0.004
_refine_ls_shift/su_mean 0.000
_refine_ls_structure_factor_coef Fsqd
_refine_ls_weighting_details 'w=1/[\s^2^(Fo^2^)+(0.0050P)^2^+4.6591P] where P=(Fo^2^+2Fc^2^)/3'
_refine_ls_weighting_scheme calc
_refine_ls_wR_factor_gt 0.0340
_refine_ls_wR_factor_ref 0.0374
_reflns_number_gt 5261
_reflns_number_total 6022
_reflns_threshold_expression 'I > 2\s(I)'
_cod_data_source_file c8sc01113c3.cif
_cod_data_source_block I_CCDC2
_cod_depositor_comments 'Adding full bibliography for 1549253--1549256.cif.'
_cod_database_code 1549255

loop_
_space_group_symop_operation_xyz
'x, y, z'
'-x, y+1/2, -z+1/2'
'-x, -y, -z'
'x, -y-1/2, z-1/2'

loop_
_atom_site_type_symbol
_atom_site_label
_atom_site_fract_x
_atom_site_fract_y
_atom_site_fract_z
_atom_site_U_iso_or_equiv
_atom_site_adp_type
_atom_site_calc_flag
_atom_site_refinement_flags_adp
_atom_site_refinement_flags_posn
_atom_site_occupancy
C C1 0.3636(2) 0.90562(15) 0.56482(15) 0.0136(5) Uani d . . 1
H H1 0.4102 0.9545 0.5539 0.016 Uiso calc U R 1
C C2 0.2419(2) 0.90591(15) 0.53719(15) 0.0138(5) Uani d . . 1
H H2 0.2001 0.9536 0.5078 0.017 Uiso calc U R 1
C C3 0.0502(2) 0.84812(16) 0.62504(15) 0.0137(5) Uani d . . 1
C C4 -0.0545(2) 0.90294(18) 0.57595(17) 0.0204(6) Uani d . . 1
H H4A -0.0201 0.9517 0.549 0.031 Uiso calc U R 1
H H4B -0.1054 0.925 0.615 0.031 Uiso calc U R 1
H H4C -0.1046 0.8672 0.5325 0.031 Uiso calc U R 1
C C5 -0.0035(2) 0.77158(17) 0.66597(16) 0.0185(5) Uani d . . 1
H H5A -0.0538 0.7365 0.622 0.028 Uiso calc U R 1
H H5B -0.0544 0.793 0.7053 0.028 Uiso calc U R 1
H H5C 0.0632 0.7361 0.6968 0.028 Uiso calc U R 1
C C6 0.1244(2) 0.90405(17) 0.69566(16) 0.0189(5) Uani d . . 1
H H6A 0.1957 0.8713 0.7243 0.028 Uiso calc U R 1
H H6B 0.0726 0.9196 0.7366 0.028 Uiso calc U R 1
H H6C 0.152 0.9568 0.671 0.028 Uiso calc U R 1
C C7 0.0887(2) 0.77214(17) 0.45119(15) 0.0152(5) Uani d . . 1
C C8 0.1935(3) 0.73123(19) 0.41373(16) 0.0221(6) Uani d . . 1
H H8A 0.162 0.7121 0.3557 0.033 Uiso calc U R 1
H H8B 0.2267 0.6815 0.4482 0.033 Uiso calc U R 1
H H8C 0.2584 0.7741 0.4134 0.033 Uiso calc U R 1
C C9 0.0345(3) 0.84669(17) 0.39266(16) 0.0201(5) Uani d . . 1
H H9A -0.0012 0.8235 0.3369 0.03 Uiso calc U R 1
H H9B 0.0995 0.888 0.3869 0.03 Uiso calc U R 1
H H9C -0.0293 0.8761 0.4169 0.03 Uiso calc U R 1
C C10 -0.0100(3) 0.70397(17) 0.45439(17) 0.0217(6) Uani d . . 1
H H10A -0.0401 0.6817 0.3973 0.033 Uiso calc U R 1
H H10B -0.0781 0.7301 0.4766 0.033 Uiso calc U R 1
H H10C 0.0248 0.6563 0.4913 0.033 Uiso calc U R 1
C C11 0.5474(2) 0.84304(16) 0.63518(17) 0.0176(5) Uani d . . 1
H H11 0.5891 0.8931 0.621 0.021 Uiso calc U R 1
C C12 0.6113(2) 0.78055(17) 0.68054(18) 0.0219(6) Uani d . . 1
H H12 0.6973 0.7846 0.6998 0.026 Uiso calc U R 1
C C13 0.6043(2) 0.59613(16) 0.65903(17) 0.0168(5) Uani d . . 1
C C14 0.5621(3) 0.6035(2) 0.56273(18) 0.0275(6) Uani d . . 1
H H14A 0.5888 0.6591 0.5432 0.041 Uiso calc U R 1
H H14B 0.4725 0.5996 0.5489 0.041 Uiso calc U R 1
H H14C 0.5981 0.5563 0.5347 0.041 Uiso calc U R 1
C C15 0.7444(2) 0.60250(19) 0.6781(2) 0.0265(6) Uani d . . 1
H H15A 0.7794 0.5545 0.6505 0.04 Uiso calc U R 1
H H15B 0.7735 0.5995 0.7393 0.04 Uiso calc U R 1
H H15C 0.7699 0.6576 0.6565 0.04 Uiso calc U R 1
C C16 0.5662(3) 0.50796(17) 0.6883(2) 0.0248(6) Uani d . . 1
H H16A 0.4765 0.5038 0.6773 0.037 Uiso calc U R 1
H H16B 0.5973 0.5014 0.749 0.037 Uiso calc U R 1
H H16C 0.6002 0.4622 0.6573 0.037 Uiso calc U R 1
C C17 0.5455(2) 0.68623(19) 0.82141(16) 0.0208(6) Uani d . . 1
C C18 0.6773(3) 0.6678(2) 0.86605(19) 0.0336(7) Uani d . . 1
H H18A 0.699 0.608 0.8548 0.05 Uiso calc U R 1
H H18B 0.6837 0.6761 0.9271 0.05 Uiso calc U R 1
H H18C 0.7335 0.7076 0.8448 0.05 Uiso calc U R 1
C C19 0.4583(3) 0.6203(2) 0.84946(18) 0.0266(6) Uani d . . 1
H H19A 0.3741 0.6327 0.8212 0.04 Uiso calc U R 1
H H19B 0.4638 0.6239 0.9109 0.04 Uiso calc U R 1
H H19C 0.4811 0.5619 0.8343 0.04 Uiso calc U R 1
C C20 0.5074(3) 0.7768(2) 0.84666(19) 0.0291(6) Uani d . . 1
H H20A 0.5678 0.8195 0.8356 0.044 Uiso calc U R 1
H H20B 0.5032 0.7773 0.907 0.044 Uiso calc U R 1
H H20C 0.4267 0.7913 0.8135 0.044 Uiso calc U R 1
C C21 0.1863(2) 0.54745(16) 0.64944(16) 0.0163(5) Uani d . . 1
C C22 0.0466(3) 0.5521(2) 0.64580(19) 0.0265(6) Uani d . . 1
H H22A 0.0096 0.5895 0.5988 0.04 Uiso calc U R 1
H H22B 0.03 0.5758 0.6991 0.04 Uiso calc U R 1
H H22C 0.0115 0.4939 0.6372 0.04 Uiso calc U R 1
C C23 0.2349(3) 0.4899(2) 0.7263(2) 0.0322(7) Uani d . . 1
H H23A 0.1953 0.4331 0.7186 0.048 Uiso calc U R 1
H H23B 0.2167 0.5171 0.7776 0.048 Uiso calc U R 1
H H23C 0.3238 0.4829 0.7316 0.048 Uiso calc U R 1
C C24 0.2131(3) 0.50531(18) 0.56881(19) 0.0254(6) Uani d . . 1
H H24A 0.1769 0.5403 0.5198 0.038 Uiso calc U R 1
H H24B 0.1776 0.447 0.5631 0.038 Uiso calc U R 1
H H24C 0.302 0.5016 0.5719 0.038 Uiso calc U R 1
N N1 0.42294(18) 0.83684(13) 0.60844(13) 0.0133(4) Uani d . . 1
N N2 0.2402(2) 0.63228(15) 0.66044(15) 0.0233(5) Uani d . . 1
P P1 0.16462(5) 0.81002(4) 0.55983(4) 0.01040(12) Uani d . . 1
P P2 0.52496(5) 0.68880(4) 0.70265(4) 0.01238(12) Uani d . . 1
Ir Ir1 0.32746(2) 0.72891(2) 0.63444(2) 0.00965(3) Uani d . . 1

loop_
_atom_site_aniso_label
_atom_site_aniso_U_11
_atom_site_aniso_U_22
_atom_site_aniso_U_33
_atom_site_aniso_U_12
_atom_site_aniso_U_13
_atom_site_aniso_U_23
C1 0.0164(12) 0.0108(11) 0.0142(12) -0.0020(9) 0.0043(10) 0.0011(9)
C2 0.0179(12) 0.0089(11) 0.0143(12) 0.0012(9) 0.0027(10) 0.0020(9)
C3 0.0154(12) 0.0127(12) 0.0133(11) 0.0019(10) 0.0035(9) -0.0009(9)
C4 0.0195(13) 0.0219(14) 0.0204(13) 0.0061(11) 0.0054(11) 0.0030(11)
C5 0.0196(13) 0.0202(13) 0.0177(12) -0.0003(11) 0.0086(10) 0.0028(11)
C6 0.0228(14) 0.0179(13) 0.0163(12) -0.0002(11) 0.0042(11) -0.0046(10)
C7 0.0178(12) 0.0156(12) 0.0111(11) -0.0005(10) -0.0003(9) -0.0019(10)
C8 0.0263(14) 0.0239(14) 0.0159(12) 0.0034(12) 0.0034(11) -0.0040(11)
C9 0.0257(14) 0.0203(13) 0.0125(12) 0.0008(11) -0.0009(10) 0.0022(10)
C10 0.0245(14) 0.0186(13) 0.0198(13) -0.0052(11) -0.0020(11) 0.0002(10)
C11 0.0145(12) 0.0119(12) 0.0261(14) -0.0030(10) 0.0026(10) -0.0010(10)
C12 0.0094(12) 0.0206(14) 0.0351(15) -0.0012(10) 0.0030(11) -0.0018(12)
C13 0.0134(12) 0.0150(12) 0.0235(13) 0.0015(10) 0.0075(10) -0.0011(10)
C14 0.0271(15) 0.0348(17) 0.0228(14) 0.0074(13) 0.0103(12) -0.0057(13)
C15 0.0146(13) 0.0211(14) 0.0453(18) 0.0025(11) 0.0099(12) 0.0033(13)
C16 0.0193(14) 0.0156(13) 0.0421(17) 0.0001(11) 0.0126(13) -0.0008(12)
C17 0.0176(13) 0.0251(14) 0.0177(13) 0.0054(11) -0.0018(10) -0.0031(11)
C18 0.0245(15) 0.047(2) 0.0238(14) 0.0056(14) -0.0088(12) -0.0028(14)
C19 0.0281(16) 0.0330(16) 0.0198(14) 0.0066(13) 0.0068(12) 0.0059(12)
C20 0.0300(16) 0.0298(16) 0.0259(15) 0.0038(13) 0.0007(12) -0.0110(13)
C21 0.0137(12) 0.0154(12) 0.0205(13) -0.0007(10) 0.0047(10) 0.0008(10)
C22 0.0182(14) 0.0332(16) 0.0286(15) -0.0024(12) 0.0054(12) 0.0026(13)
C23 0.0282(16) 0.0327(17) 0.0377(18) 0.0076(13) 0.0112(14) 0.0147(14)
C24 0.0267(15) 0.0224(14) 0.0303(16) -0.0054(12) 0.0134(13) -0.0071(12)
N1 0.0103(10) 0.0130(10) 0.0164(10) -0.0036(8) 0.0019(8) 0.0010(8)
N2 0.0262(13) 0.0173(12) 0.0281(13) -0.0059(10) 0.0097(10) -0.0027(10)
P1 0.0099(3) 0.0102(3) 0.0107(3) 0.0001(2) 0.0010(2) 0.0005(2)
P2 0.0093(3) 0.0109(3) 0.0161(3) 0.0009(2) 0.0003(2) 0.0000(2)
Ir1 0.00875(5) 0.00861(4) 0.01131(5) 0.00020(4) 0.00105(3) -0.00048(4)

loop_
_atom_type_symbol
_atom_type_description
_atom_type_scat_dispersion_real
_atom_type_scat_dispersion_imag
_atom_type_scat_source
C C 0.0033 0.0016 'International Tables Vol C Tables 4.2.6.8 and 6.1.1.4'
H H 0.0000 0.0000 'International Tables Vol C Tables 4.2.6.8 and 6.1.1.4'
N N 0.0061 0.0033 'International Tables Vol C Tables 4.2.6.8 and 6.1.1.4'
P P 0.1023 0.0942 'International Tables Vol C Tables 4.2.6.8 and 6.1.1.4'
Ir Ir -1.4442 7.9887 'International Tables Vol C Tables 4.2.6.8 and 6.1.1.4'

loop_
_geom_angle_atom_site_label_1
_geom_angle_atom_site_label_2
_geom_angle_atom_site_label_3
_geom_angle
C2 C1 N1 122.0(2)
C2 C1 H1 119.0
N1 C1 H1 119.0
C1 C2 P1 114.97(18)
C1 C2 H2 122.5
P1 C2 H2 122.5
C5 C3 C4 109.4(2)
C5 C3 C6 108.3(2)
C4 C3 C6 108.8(2)
C5 C3 P1 110.75(17)
C4 C3 P1 114.20(17)
C6 C3 P1 105.21(17)
C3 C4 H4A 109.5
C3 C4 H4B 109.5
H4A C4 H4B 109.5
C3 C4 H4C 109.5
H4A C4 H4C 109.5
H4B C4 H4C 109.5
C3 C5 H5A 109.5
C3 C5 H5B 109.5
H5A C5 H5B 109.5
C3 C5 H5C 109.5
H5A C5 H5C 109.5
H5B C5 H5C 109.5
C3 C6 H6A 109.5
C3 C6 H6B 109.5
H6A C6 H6B 109.5
C3 C6 H6C 109.5
H6A C6 H6C 109.5
H6B C6 H6C 109.5
C10 C7 C9 109.5(2)
C10 C7 C8 109.1(2)
C9 C7 C8 107.8(2)
C10 C7 P1 112.55(17)
C9 C7 P1 113.10(18)
C8 C7 P1 104.40(16)
C7 C8 H8A 109.5
C7 C8 H8B 109.5
H8A C8 H8B 109.5
C7 C8 H8C 109.5
H8A C8 H8C 109.5
H8B C8 H8C 109.5
C7 C9 H9A 109.5
C7 C9 H9B 109.5
H9A C9 H9B 109.5
C7 C9 H9C 109.5
H9A C9 H9C 109.5
H9B C9 H9C 109.5
C7 C10 H10A 109.5
C7 C10 H10B 109.5
H10A C10 H10B 109.5
C7 C10 H10C 109.5
H10A C10 H10C 109.5
H10B C10 H10C 109.5
C12 C11 N1 121.7(2)
C12 C11 H11 119.2
N1 C11 H11 119.2
C11 C12 P2 115.7(2)
C11 C12 H12 122.2
P2 C12 H12 122.2
C16 C13 C15 108.9(2)
C16 C13 C14 109.0(2)
C15 C13 C14 107.9(2)
C16 C13 P2 112.86(18)
C15 C13 P2 113.81(19)
C14 C13 P2 104.03(18)
C13 C14 H14A 109.5
C13 C14 H14B 109.5
H14A C14 H14B 109.5
C13 C14 H14C 109.5
H14A C14 H14C 109.5
H14B C14 H14C 109.5
C13 C15 H15A 109.5
C13 C15 H15B 109.5
H15A C15 H15B 109.5
C13 C15 H15C 109.5
H15A C15 H15C 109.5
H15B C15 H15C 109.5
C13 C16 H16A 109.5
C13 C16 H16B 109.5
H16A C16 H16B 109.5
C13 C16 H16C 109.5
H16A C16 H16C 109.5
H16B C16 H16C 109.5
C19 C17 C18 109.8(2)
C19 C17 C20 108.0(2)
C18 C17 C20 109.3(2)
C19 C17 P2 110.35(19)
C18 C17 P2 114.0(2)
C20 C17 P2 105.12(19)
C17 C18 H18A 109.5
C17 C18 H18B 109.5
H18A C18 H18B 109.5
C17 C18 H18C 109.5
H18A C18 H18C 109.5
H18B C18 H18C 109.5
C17 C19 H19A 109.5
C17 C19 H19B 109.5
H19A C19 H19B 109.5
C17 C19 H19C 109.5
H19A C19 H19C 109.5
H19B C19 H19C 109.5
C17 C20 H20A 109.5
C17 C20 H20B 109.5
H20A C20 H20B 109.5
C17 C20 H20C 109.5
H20A C20 H20C 109.5
H20B C20 H20C 109.5
N2 C21 C24 110.6(2)
N2 C21 C23 110.5(2)
C24 C21 C23 110.0(2)
N2 C21 C22 110.8(2)
C24 C21 C22 109.8(2)
C23 C21 C22 105.1(2)
C21 C22 H22A 109.5
C21 C22 H22B 109.5
H22A C22 H22B 109.5
C21 C22 H22C 109.5
H22A C22 H22C 109.5
H22B C22 H22C 109.5
C21 C23 H23A 109.5
C21 C23 H23B 109.5
H23A C23 H23B 109.5
C21 C23 H23C 109.5
H23A C23 H23C 109.5
H23B C23 H23C 109.5
C21 C24 H24A 109.5
C21 C24 H24B 109.5
H24A C24 H24B 109.5
C21 C24 H24C 109.5
H24A C24 H24C 109.5
H24B C24 H24C 109.5
C11 N1 C1 117.8(2)
C11 N1 Ir1 121.22(16)
C1 N1 Ir1 120.96(16)
C21 N2 Ir1 157.20(19)
C2 P1 C3 104.63(11)
C2 P1 C7 102.60(11)
C3 P1 C7 112.36(11)
C2 P1 Ir1 101.23(8)
C3 P1 Ir1 114.69(8)
C7 P1 Ir1 118.67(8)
C12 P2 C17 104.45(13)
C12 P2 C13 103.00(12)
C17 P2 C13 112.59(12)
C12 P2 Ir1 100.76(9)
C17 P2 Ir1 114.16(9)
C13 P2 Ir1 119.15(9)
N2 Ir1 N1 178.61(9)
N2 Ir1 P1 99.20(8)
N1 Ir1 P1 80.78(6)
N2 Ir1 P2 99.32(8)
N1 Ir1 P2 80.67(6)
P1 Ir1 P2 161.39(2)

loop_
_geom_bond_atom_site_label_1
_geom_bond_atom_site_label_2
_geom_bond_distance
C1 C2 1.342(3)
C1 N1 1.373(3)
C1 H1 0.95
C2 P1 1.782(2)
C2 H2 0.95
C3 C5 1.527(3)
C3 C4 1.534(3)
C3 C6 1.540(3)
C3 P1 1.883(2)
C4 H4A 0.98
C4 H4B 0.98
C4 H4C 0.98
C5 H5A 0.98
C5 H5B 0.98
C5 H5C 0.98
C6 H6A 0.98
C6 H6B 0.98
C6 H6C 0.98
C7 C10 1.527(4)
C7 C9 1.539(3)
C7 C8 1.540(4)
C7 P1 1.889(2)
C8 H8A 0.98
C8 H8B 0.98
C8 H8C 0.98
C9 H9A 0.98
C9 H9B 0.98
C9 H9C 0.98
C10 H10A 0.98
C10 H10B 0.98
C10 H10C 0.98
C11 C12 1.333(4)
C11 N1 1.373(3)
C11 H11 0.95
C12 P2 1.783(3)
C12 H12 0.95
C13 C16 1.526(4)
C13 C15 1.531(4)
C13 C14 1.538(4)
C13 P2 1.883(3)
C14 H14A 0.98
C14 H14B 0.98
C14 H14C 0.98
C15 H15A 0.98
C15 H15B 0.98
C15 H15C 0.98
C16 H16A 0.98
C16 H16B 0.98
C16 H16C 0.98
C17 C19 1.530(4)
C17 C18 1.533(4)
C17 C20 1.538(4)
C17 P2 1.882(3)
C18 H18A 0.98
C18 H18B 0.98
C18 H18C 0.98
C19 H19A 0.98
C19 H19B 0.98
C19 H19C 0.98
C20 H20A 0.98
C20 H20B 0.98
C20 H20C 0.98
C21 N2 1.438(3)
C21 C24 1.528(4)
C21 C23 1.537(4)
C21 C22 1.542(4)
C22 H22A 0.98
C22 H22B 0.98
C22 H22C 0.98
C23 H23A 0.98
C23 H23B 0.98
C23 H23C 0.98
C24 H24A 0.98
C24 H24B 0.98
C24 H24C 0.98
N1 Ir1 2.059(2)
N2 Ir1 1.868(2)
P1 Ir1 2.3411(6)
P2 Ir1 2.3471(6)

loop_
_geom_torsion_atom_site_label_1
_geom_torsion_atom_site_label_2
_geom_torsion_atom_site_label_3
_geom_torsion_atom_site_label_4
_geom_torsion
N1 C1 C2 P1 -1.0(3)
N1 C11 C12 P2 0.7(4)
C12 C11 N1 C1 177.5(2)
C12 C11 N1 Ir1 -1.5(3)
C2 C1 N1 C11 -179.1(2)
C2 C1 N1 Ir1 -0.1(3)
C24 C21 N2 Ir1 1.2(6)
C23 C21 N2 Ir1 123.2(5)
C22 C21 N2 Ir1 -120.8(5)
C1 C2 P1 C3 120.9(2)
C1 C2 P1 C7 -121.7(2)
C1 C2 P1 Ir1 1.4(2)
C5 C3 P1 C2 -167.34(17)
C4 C3 P1 C2 68.7(2)
C6 C3 P1 C2 -50.49(19)
C5 C3 P1 C7 82.10(19)
C4 C3 P1 C7 -41.9(2)
C6 C3 P1 C7 -161.05(16)
C5 C3 P1 Ir1 -57.37(18)
C4 C3 P1 Ir1 178.67(16)
C6 C3 P1 Ir1 59.48(17)
C10 C7 P1 C2 -165.16(19)
C9 C7 P1 C2 -40.4(2)
C8 C7 P1 C2 76.61(19)
C10 C7 P1 C3 -53.3(2)
C9 C7 P1 C3 71.5(2)
C8 C7 P1 C3 -171.56(17)
C10 C7 P1 Ir1 84.37(19)
C9 C7 P1 Ir1 -150.83(15)
C8 C7 P1 Ir1 -33.9(2)
C11 C12 P2 C17 -118.5(2)
C11 C12 P2 C13 123.7(2)
C11 C12 P2 Ir1 0.2(2)
C19 C17 P2 C12 170.02(19)
C18 C17 P2 C12 -65.8(2)
C20 C17 P2 C12 53.8(2)
C19 C17 P2 C13 -78.9(2)
C18 C17 P2 C13 45.2(3)
C20 C17 P2 C13 164.87(18)
C19 C17 P2 Ir1 60.9(2)
C18 C17 P2 Ir1 -174.90(19)
C20 C17 P2 Ir1 -55.2(2)
C16 C13 P2 C12 166.6(2)
C15 C13 P2 C12 41.8(2)
C14 C13 P2 C12 -75.4(2)
C16 C13 P2 C17 54.7(2)
C15 C13 P2 C17 -70.2(2)
C14 C13 P2 C17 172.67(18)
C16 C13 P2 Ir1 -83.0(2)
C15 C13 P2 Ir1 152.13(17)
C14 C13 P2 Ir1 35.0(2)
C21 N2 Ir1 P1 91.9(5)
C21 N2 Ir1 P2 -89.9(5)
